data_1525782
loop_
_publ_author_name
'Choi, K.-S.'
'Kanatzidis, M.G.'

_publ_section_title
;
 Unique periodic modulations in the infinite (Tex)(n-) chains of Rb U
 Sb0.33 Te6
;
_journal_name_full 'Journal of Solid State Chemistry'
_journal_page_first 17
_journal_page_last 22
_journal_volume 161
_journal_year 2001
_chemical_formula_sum 'Rb Sb0.33 Te6 U'
_chemical_name_systematic 'Rb U Sb0.33 Te6'
_space_group_IT_number 143
_symmetry_space_group_name_Hall 'P 3'
_symmetry_space_group_name_H-M 'P 3'
_cell_angle_alpha 90
_cell_angle_beta 90
_cell_angle_gamma 120
_cell_formula_units_Z 2
_cell_length_a 9.0925
_cell_length_b 9.0925
_cell_length_c 8.129
_cell_volume 582.015
_citation_journal_id_ASTM JSSCBI
_cod_data_source_file Choi_JSSCBI_2001_1678.cif
_cod_data_source_block Rb1Sb0.33Te6U1
_cod_original_cell_volume 582.0152
_cod_original_formula_sum 'Rb1 Sb0.33 Te6 U1'
_cod_database_code 1525782

loop_
_symmetry_equiv_pos_as_xyz
x,y,z
-y,x-y,z
-x+y,-x,z

loop_
_atom_site_label
_atom_site_type_symbol
_atom_site_fract_x
_atom_site_fract_y
_atom_site_fract_z
_atom_site_occupancy
_atom_site_U_iso_or_equiv
Te2 Te-1 0.0679 0.6693 0.3793 1 0.0
Sb3 Sb+3 0.6667 0.3333 0.2742 0.23 0.0
Te3 Te-1 0.0472 0.2848 0.6268 1 0.0
Rb2 Rb+1 0.6667 0.3333 0.6282 0.91 0.0
Te1 Te-1 0.6015 0.9323 0.8743 1 0.0
Rb1 Rb+1 0 0 0.1266 1.06 0.0
Sb1 Sb+3 0 0 0.4889 0.08 0.0
U2 U+4 0.3333 0.6667 0.6268 1 0.0
Te4 Te-1 -0.0489 0.3796 0.1265 1 0.0
Sb2 Sb+3 0 0 0.7656 0.09 0.0
Sb4 Sb+3 0.6667 0.3333 -0.0225 0.26 0.0
U1 U+4 0.3333 0.6667 0.1268 1 0.0
